data_4313995
loop_
_publ_author_name
'Kyle J. Tubbs'
'Amy L. Fuller'
'Brian Bennett'
'Atta M. Arif'
'Lisa M. Berreau'

_publ_section_title
;
 Mononuclear N3S(thioether)-Ligated Copper(II) Methoxide Complexes:
 Synthesis, Characterization, and Hydrolytic Reactivity
;
_journal_name_full 'Inorganic Chemistry'
_journal_page_first 4790
_journal_page_last 4791
_journal_paper_doi 10.1021/ic034661j
_journal_volume 42
_journal_year 2003
_chemical_formula_sum 'C26 H44 Cl Cu N5 O5 S'
_chemical_formula_weight 637.71
_chemical_name_systematic
;
 ?
;
_space_group_IT_number 14
_symmetry_cell_setting monoclinic
_symmetry_space_group_name_Hall '-P 2yn'
_symmetry_space_group_name_H-M 'P 1 21/n 1'
_atom_sites_solution_hydrogens geom
_atom_sites_solution_primary direct
_atom_sites_solution_secondary difmap
_audit_creation_method SHELXL-97
_cell_angle_alpha 90.00
_cell_angle_beta 100.3414(8)
_cell_angle_gamma 90.00
_cell_formula_units_Z 4
_cell_length_a 12.4954(2)
_cell_length_b 17.0938(3)
_cell_length_c 14.5738(2)
_cell_measurement_reflns_used 6210
_cell_measurement_temperature 150(1)
_cell_measurement_theta_max 27.485
_cell_measurement_theta_min 1.018
_cell_volume 3062.31(8)
_computing_cell_refinement DENZO-SMN
_computing_data_collection 'Nonius COLLECT'
_computing_data_reduction DENZO-SMN
_computing_molecular_graphics 'WinGx, Ortep3'
_computing_structure_refinement 'SHELXL-97 (Sheldrick, 1997)'
_computing_structure_solution SIR97
_diffrn_ambient_temperature 150(1)
_diffrn_measured_fraction_theta_full 0.995
_diffrn_measured_fraction_theta_max 0.995
_diffrn_measurement_device_type 'Nonius KappaCCD Diffractometer'
_diffrn_measurement_method 'Phi plus Omega scan'
_diffrn_radiation_monochromator graphite
_diffrn_radiation_source 'fine-focus sealed tube'
_diffrn_radiation_type MoK\a
_diffrn_radiation_wavelength 0.71073
_diffrn_reflns_av_R_equivalents 0.0212
_diffrn_reflns_av_sigmaI/netI 0.0443
_diffrn_reflns_limit_h_max 16
_diffrn_reflns_limit_h_min -16
_diffrn_reflns_limit_k_max 22
_diffrn_reflns_limit_k_min -20
_diffrn_reflns_limit_l_max 18
_diffrn_reflns_limit_l_min -18
_diffrn_reflns_number 11947
_diffrn_reflns_theta_full 27.47
_diffrn_reflns_theta_max 27.47
_diffrn_reflns_theta_min 3.52
_exptl_absorpt_coefficient_mu 0.911
_exptl_absorpt_correction_T_max 0.8178
_exptl_absorpt_correction_T_min 0.7119
_exptl_absorpt_correction_type multi-scan
_exptl_absorpt_process_details 'DENZO-SMN (Otwinowski & Minor, 1997)'
_exptl_crystal_colour green
_exptl_crystal_density_diffrn 1.383
_exptl_crystal_density_method 'not measured'
_exptl_crystal_description prism
_exptl_crystal_F_000 1348
_exptl_crystal_size_max 0.40
_exptl_crystal_size_mid 0.38
_exptl_crystal_size_min 0.23
_refine_diff_density_max 0.569
_refine_diff_density_min -0.436
_refine_diff_density_rms 0.059
_refine_ls_extinction_coef 0.0025(4)
_refine_ls_extinction_expression Fc^*^=kFc[1+0.001xFc^2^\l^3^/sin(2\q)]^-1/4^
_refine_ls_extinction_method SHELXL
_refine_ls_goodness_of_fit_ref 1.029
_refine_ls_hydrogen_treatment mixed
_refine_ls_matrix_type full
_refine_ls_number_parameters 529
_refine_ls_number_reflns 6976
_refine_ls_number_restraints 0
_refine_ls_restrained_S_all 1.029
_refine_ls_R_factor_all 0.0504
_refine_ls_R_factor_gt 0.0349
_refine_ls_shift/su_max 0.001
_refine_ls_shift/su_mean 0.000
_refine_ls_structure_factor_coef Fsqd
_refine_ls_weighting_details 'calc w=1/[\s^2^(Fo^2^)+(0.0303P)^2^+2.0575P] where P=(Fo^2^+2Fc^2^)/3'
_refine_ls_weighting_scheme calc
_refine_ls_wR_factor_gt 0.0794
_refine_ls_wR_factor_ref 0.0867
_reflns_number_gt 5678
_reflns_number_total 6976
_reflns_threshold_expression >2sigma(I)
_cod_data_source_file ic034661jsi20030612_093429_4.cif
_cod_data_source_block usu067
_cod_depositor_comments
;
The following automatic conversions were performed:

'_exptl_absorpt_correction_type' value 'Multi-scan' changed to
'multi-scan' according to the built-in table from CIF Core dictionary
named 'cif_core.dic' version 2.4.1 from 2010-06-29.

Automatic conversion script
Id: cif_fix_values 1646 2011-03-28 12:23:43Z adriana 
;
_cod_original_sg_symbol_H-M 'P 21/n'
_cod_database_code 4313995

loop_
_symmetry_equiv_pos_as_xyz
'x, y, z'
'-x+1/2, y+1/2, -z+1/2'
'-x, -y, -z'
'x-1/2, -y-1/2, z-1/2'

loop_
_atom_site_label
_atom_site_type_symbol
_atom_site_fract_x
_atom_site_fract_y
_atom_site_fract_z
_atom_site_U_iso_or_equiv
_atom_site_adp_type
_atom_site_occupancy
_atom_site_symmetry_multiplicity
_atom_site_calc_flag
_atom_site_refinement_flags
_atom_site_disorder_assembly
_atom_site_disorder_group
Cu1 Cu 0.545873(18) 0.031432(13) 0.195478(16) 0.02015(8) Uani 1 1 d . . .
Cl1 Cl 0.44311(4) -0.25488(3) 0.13118(3) 0.02561(12) Uani 1 1 d . . .
S1 S 0.61557(4) -0.04308(3) 0.07392(3) 0.02600(12) Uani 1 1 d . . .
O1 O 0.45636(11) -0.04946(9) 0.22717(11) 0.0245(3) Uani 1 1 d . . .
O2 O 0.36641(16) -0.19150(11) 0.11776(15) 0.0584(5) Uani 1 1 d . . .
O3 O 0.47326(17) -0.27477(13) 0.22731(12) 0.0615(6) Uani 1 1 d . . .
O4 O 0.53809(15) -0.22995(12) 0.09781(15) 0.0590(5) Uani 1 1 d . . .
O5 O 0.39893(18) -0.32068(10) 0.07971(15) 0.0660(6) Uani 1 1 d . . .
N1 N 0.64620(13) 0.11985(9) 0.16792(11) 0.0233(3) Uani 1 1 d . . .
N2 N 0.66478(12) 0.02647(9) 0.31938(11) 0.0211(3) Uani 1 1 d . . .
N3 N 0.62209(14) -0.09586(10) 0.36631(12) 0.0267(4) Uani 1 1 d . . .
N4 N 0.42990(12) 0.12010(9) 0.16971(11) 0.0216(3) Uani 1 1 d . . .
N5 N 0.28990(14) 0.05238(11) 0.21629(12) 0.0255(4) Uani 1 1 d . . .
C1 C 0.7837(2) -0.15179(17) 0.0891(2) 0.0448(6) Uani 1 1 d . . .
C2 C 0.71650(18) -0.10417(13) 0.14588(16) 0.0292(5) Uani 1 1 d . . .
C3 C 0.69861(19) 0.03618(13) 0.04267(15) 0.0300(5) Uani 1 1 d . . .
C4 C 0.73684(17) 0.09166(13) 0.12285(16) 0.0293(5) Uani 1 1 d . . .
C5 C 0.69066(18) 0.15462(12) 0.26041(15) 0.0278(4) Uani 1 1 d . . .
C6 C 0.72817(15) 0.09127(12) 0.33004(14) 0.0240(4) Uani 1 1 d . . .
C7 C 0.81745(17) 0.09981(14) 0.39937(15) 0.0304(5) Uani 1 1 d . . .
C8 C 0.84396(18) 0.03711(14) 0.46099(15) 0.0333(5) Uani 1 1 d . . .
C9 C 0.78180(17) -0.02877(14) 0.45279(15) 0.0293(5) Uani 1 1 d . . .
C10 C 0.68891(15) -0.03389(12) 0.38029(13) 0.0228(4) Uani 1 1 d . . .
C11 C 0.62861(18) -0.16627(12) 0.42272(15) 0.0264(4) Uani 1 1 d . . .
C12 C 0.55125(16) -0.16767(12) 0.49357(14) 0.0276(4) Uani 1 1 d . . .
C13 C 0.43385(19) -0.16004(18) 0.44258(18) 0.0399(6) Uani 1 1 d . . .
C14 C 0.5781(2) -0.10171(17) 0.56404(17) 0.0382(5) Uani 1 1 d . . .
C15 C 0.5668(3) -0.24645(17) 0.5436(2) 0.0481(7) Uani 1 1 d . . .
C16 C 0.57766(17) 0.17749(13) 0.10775(16) 0.0285(4) Uani 1 1 d . . .
C17 C 0.47046(16) 0.18728(12) 0.13994(14) 0.0252(4) Uani 1 1 d . . .
C18 C 0.41782(18) 0.25777(13) 0.13576(16) 0.0326(5) Uani 1 1 d . . .
C19 C 0.31609(18) 0.25954(13) 0.16297(17) 0.0338(5) Uani 1 1 d . . .
C20 C 0.27099(17) 0.19314(13) 0.19095(15) 0.0292(5) Uani 1 1 d . . .
C21 C 0.32905(15) 0.12139(12) 0.19321(13) 0.0227(4) Uani 1 1 d . . .
C22 C 0.19654(16) 0.04116(13) 0.26210(14) 0.0256(4) Uani 1 1 d . . .
C23 C 0.09543(16) 0.00646(12) 0.19993(13) 0.0241(4) Uani 1 1 d . . .
C24 C 0.1238(2) -0.07075(14) 0.15701(18) 0.0348(5) Uani 1 1 d . . .
C25 C 0.01140(19) -0.00823(17) 0.26259(17) 0.0362(5) Uani 1 1 d . . .
C26 C 0.04879(19) 0.06386(14) 0.12312(16) 0.0319(5) Uani 1 1 d . . .
H1 H 0.445(2) -0.0785(16) 0.1915(18) 0.035(8) Uiso 1 1 d . . .
H1A H 0.835(2) -0.1818(17) 0.131(2) 0.054(8) Uiso 1 1 d . . .
H1B H 0.741(2) -0.1869(18) 0.049(2) 0.056(9) Uiso 1 1 d . . .
H1C H 0.823(2) -0.1167(17) 0.054(2) 0.053(8) Uiso 1 1 d . . .
H2A H 0.6756(19) -0.1360(14) 0.1770(16) 0.033(6) Uiso 1 1 d . . .
H2B H 0.759(2) -0.0731(15) 0.1932(18) 0.039(7) Uiso 1 1 d . . .
H3 H 0.568(2) -0.0893(14) 0.3266(17) 0.036(7) Uiso 1 1 d . . .
H3A H 0.758(2) 0.0157(15) 0.0204(18) 0.043(7) Uiso 1 1 d . . .
H3B H 0.654(2) 0.0643(15) -0.0092(18) 0.039(7) Uiso 1 1 d . . .
H4A H 0.7897(17) 0.0640(13) 0.1720(15) 0.024(5) Uiso 1 1 d . . .
H4B H 0.7738(19) 0.1355(15) 0.1004(17) 0.037(6) Uiso 1 1 d . . .
H5 H 0.3328(18) 0.0160(13) 0.2208(15) 0.021(6) Uiso 1 1 d . . .
H5A H 0.746(2) 0.1913(15) 0.2556(17) 0.039(7) Uiso 1 1 d . . .
H5B H 0.6337(18) 0.1834(13) 0.2806(15) 0.023(5) Uiso 1 1 d . . .
H7 H 0.8539(19) 0.1431(14) 0.4028(16) 0.033(6) Uiso 1 1 d . . .
H8 H 0.908(2) 0.0394(13) 0.5088(17) 0.033(6) Uiso 1 1 d . . .
H9 H 0.7978(18) -0.0697(14) 0.4890(16) 0.028(6) Uiso 1 1 d . . .
H11A H 0.7010(19) -0.1745(13) 0.4535(16) 0.029(6) Uiso 1 1 d . . .
H11B H 0.6114(19) -0.2105(14) 0.3799(16) 0.033(6) Uiso 1 1 d . . .
H13A H 0.380(2) -0.1606(15) 0.4851(19) 0.050(8) Uiso 1 1 d . . .
H13B H 0.419(2) -0.2007(19) 0.396(2) 0.063(9) Uiso 1 1 d . . .
H13C H 0.418(2) -0.1084(17) 0.413(2) 0.053(8) Uiso 1 1 d . . .
H14A H 0.527(2) -0.1014(17) 0.611(2) 0.064(9) Uiso 1 1 d . . .
H14B H 0.574(2) -0.0500(15) 0.5330(18) 0.039(7) Uiso 1 1 d . . .
H14C H 0.650(2) -0.1087(15) 0.5978(18) 0.043(7) Uiso 1 1 d . . .
H15A H 0.547(2) -0.2911(18) 0.502(2) 0.055(8) Uiso 1 1 d . . .
H15B H 0.639(3) -0.2557(18) 0.573(2) 0.067(10) Uiso 1 1 d . . .
H15C H 0.522(3) -0.2463(18) 0.589(2) 0.069(10) Uiso 1 1 d . . .
H16A H 0.5637(19) 0.1578(14) 0.0425(17) 0.034(6) Uiso 1 1 d . . .
H16B H 0.6121(19) 0.2253(14) 0.1083(16) 0.031(6) Uiso 1 1 d . . .
H18 H 0.4502(19) 0.3032(14) 0.1161(16) 0.032(6) Uiso 1 1 d . . .
H19 H 0.278(2) 0.3076(16) 0.1624(18) 0.044(7) Uiso 1 1 d . . .
H20 H 0.205(2) 0.1935(13) 0.2099(16) 0.030(6) Uiso 1 1 d . . .
H22A H 0.1787(17) 0.0886(13) 0.2891(15) 0.024(5) Uiso 1 1 d . . .
H22B H 0.2181(17) 0.0032(13) 0.3138(16) 0.025(5) Uiso 1 1 d . . .
H24A H 0.180(2) -0.0638(15) 0.1195(18) 0.044(7) Uiso 1 1 d . . .
H24B H 0.149(2) -0.1081(15) 0.2022(19) 0.042(7) Uiso 1 1 d . . .
H24C H 0.059(2) -0.0922(16) 0.1202(19) 0.051(8) Uiso 1 1 d . . .
H25A H -0.008(2) 0.0379(16) 0.2885(19) 0.042(7) Uiso 1 1 d . . .
H25B H 0.038(2) -0.0448(16) 0.3118(19) 0.044(7) Uiso 1 1 d . . .
H25C H -0.056(2) -0.0319(14) 0.2267(18) 0.038(7) Uiso 1 1 d . . .
H26A H 0.0287(19) 0.1151(15) 0.1488(17) 0.035(6) Uiso 1 1 d . . .
H26B H -0.013(2) 0.0394(13) 0.0845(17) 0.033(6) Uiso 1 1 d . . .
H26C H 0.101(2) 0.0771(14) 0.0861(17) 0.033(6) Uiso 1 1 d . . .

loop_
_atom_site_aniso_label
_atom_site_aniso_U_11
_atom_site_aniso_U_22
_atom_site_aniso_U_33
_atom_site_aniso_U_23
_atom_site_aniso_U_13
_atom_site_aniso_U_12
Cu1 0.01689(13) 0.01959(13) 0.02373(13) 0.00324(9) 0.00301(9) 0.00046(9)
Cl1 0.0272(2) 0.0221(2) 0.0277(2) 0.00122(19) 0.00517(19) -0.00393(18)
S1 0.0245(3) 0.0305(3) 0.0229(2) -0.0007(2) 0.00400(19) 0.0026(2)
O1 0.0210(7) 0.0226(7) 0.0291(8) 0.0013(7) 0.0024(6) -0.0025(6)
O2 0.0507(11) 0.0522(11) 0.0694(13) -0.0106(10) 0.0032(10) 0.0211(9)
O3 0.0702(13) 0.0814(15) 0.0298(9) 0.0124(10) 0.0010(9) -0.0027(11)
O4 0.0408(10) 0.0661(13) 0.0739(13) 0.0301(11) 0.0206(9) -0.0033(9)
O5 0.0795(15) 0.0306(9) 0.0732(14) -0.0120(10) -0.0256(11) -0.0113(9)
N1 0.0198(8) 0.0228(8) 0.0275(8) 0.0052(7) 0.0046(7) 0.0012(6)
N2 0.0185(8) 0.0235(8) 0.0208(8) 0.0018(7) 0.0024(6) -0.0020(6)
N3 0.0250(9) 0.0285(9) 0.0239(9) 0.0081(7) -0.0024(7) -0.0034(7)
N4 0.0193(8) 0.0228(8) 0.0220(8) 0.0009(7) 0.0013(6) 0.0029(6)
N5 0.0182(8) 0.0275(9) 0.0316(9) -0.0013(8) 0.0065(7) 0.0038(7)
C1 0.0464(16) 0.0407(14) 0.0527(16) 0.0060(14) 0.0239(13) 0.0161(13)
C2 0.0286(11) 0.0281(11) 0.0312(11) 0.0039(10) 0.0066(9) 0.0044(9)
C3 0.0311(11) 0.0343(12) 0.0275(10) 0.0083(10) 0.0126(9) 0.0068(9)
C4 0.0223(10) 0.0305(11) 0.0372(12) 0.0075(10) 0.0109(9) 0.0002(9)
C5 0.0251(11) 0.0235(10) 0.0347(11) -0.0012(9) 0.0054(9) -0.0048(9)
C6 0.0199(9) 0.0261(10) 0.0265(10) -0.0018(8) 0.0056(8) -0.0030(8)
C7 0.0236(11) 0.0348(12) 0.0323(11) -0.0032(10) 0.0032(8) -0.0085(9)
C8 0.0222(10) 0.0486(14) 0.0264(10) -0.0004(10) -0.0027(8) -0.0052(9)
C9 0.0249(11) 0.0370(12) 0.0240(10) 0.0077(10) -0.0010(8) -0.0006(9)
C10 0.0203(9) 0.0280(10) 0.0198(9) 0.0013(8) 0.0028(7) -0.0002(8)
C11 0.0277(11) 0.0234(10) 0.0265(10) 0.0046(9) 0.0004(8) -0.0002(8)
C12 0.0257(10) 0.0300(11) 0.0250(10) 0.0041(9) -0.0012(8) -0.0067(8)
C13 0.0260(12) 0.0544(16) 0.0367(13) -0.0010(13) -0.0011(10) -0.0088(11)
C14 0.0361(13) 0.0505(15) 0.0278(11) -0.0057(11) 0.0057(10) -0.0106(11)
C15 0.0532(18) 0.0428(15) 0.0473(16) 0.0186(13) 0.0064(14) -0.0095(13)
C16 0.0270(11) 0.0234(10) 0.0354(12) 0.0087(9) 0.0061(9) 0.0032(8)
C17 0.0245(10) 0.0229(10) 0.0265(10) 0.0023(8) 0.0000(8) 0.0004(8)
C18 0.0323(12) 0.0224(10) 0.0407(13) 0.0028(10) 0.0003(9) 0.0013(9)
C19 0.0298(11) 0.0234(10) 0.0434(13) -0.0075(10) -0.0064(9) 0.0082(9)
C20 0.0208(10) 0.0314(11) 0.0336(11) -0.0071(9) -0.0001(8) 0.0063(8)
C21 0.0188(9) 0.0272(10) 0.0205(9) -0.0025(8) -0.0009(7) 0.0032(8)
C22 0.0185(10) 0.0363(12) 0.0219(10) -0.0027(9) 0.0036(8) 0.0004(8)
C23 0.0213(10) 0.0291(10) 0.0215(9) -0.0029(8) 0.0027(7) -0.0001(8)
C24 0.0406(14) 0.0286(12) 0.0364(12) -0.0013(11) 0.0102(11) -0.0013(10)
C25 0.0246(12) 0.0501(15) 0.0347(12) -0.0011(12) 0.0073(10) -0.0048(10)
C26 0.0276(12) 0.0368(12) 0.0279(11) -0.0001(10) -0.0044(9) 0.0004(10)

loop_
_atom_type_symbol
_atom_type_description
_atom_type_scat_dispersion_real
_atom_type_scat_dispersion_imag
_atom_type_scat_source
C C 0.0033 0.0016 'International Tables Vol C Tables 4.2.6.8 and 6.1.1.4'
H H 0.0000 0.0000 'International Tables Vol C Tables 4.2.6.8 and 6.1.1.4'
N N 0.0061 0.0033 'International Tables Vol C Tables 4.2.6.8 and 6.1.1.4'
O O 0.0106 0.0060 'International Tables Vol C Tables 4.2.6.8 and 6.1.1.4'
S S 0.1246 0.1234 'International Tables Vol C Tables 4.2.6.8 and 6.1.1.4'
Cl Cl 0.1484 0.1585 'International Tables Vol C Tables 4.2.6.8 and 6.1.1.4'
Cu Cu 0.3201 1.2651 'International Tables Vol C Tables 4.2.6.8 and 6.1.1.4'

loop_
_geom_angle_atom_site_label_1
_geom_angle_atom_site_label_2
_geom_angle_atom_site_label_3
_geom_angle
_geom_angle_site_symmetry_1
_geom_angle_site_symmetry_3
_geom_angle_publ_flag
O1 Cu1 N1 177.18(7) . . ?
O1 Cu1 N4 98.83(6) . . ?
N1 Cu1 N4 81.85(6) . . ?
O1 Cu1 N2 96.75(6) . . ?
N1 Cu1 N2 80.61(6) . . ?
N4 Cu1 N2 122.67(6) . . ?
O1 Cu1 S1 95.67(5) . . ?
N1 Cu1 S1 86.14(5) . . ?
N4 Cu1 S1 124.78(5) . . ?
N2 Cu1 S1 107.88(4) . . ?
O5 Cl1 O3 110.01(13) . . ?
O5 Cl1 O4 109.12(14) . . ?
O3 Cl1 O4 108.50(12) . . ?
O5 Cl1 O2 109.98(12) . . ?
O3 Cl1 O2 111.47(13) . . ?
O4 Cl1 O2 107.69(12) . . ?
C3 S1 C2 101.83(11) . . ?
C3 S1 Cu1 94.95(7) . . ?
C2 S1 Cu1 100.38(7) . . ?
Cu1 O1 H1 113(2) . . ?
C16 N1 C5 110.63(16) . . ?
C16 N1 C4 111.00(16) . . ?
C5 N1 C4 109.85(16) . . ?
C16 N1 Cu1 107.28(12) . . ?
C5 N1 Cu1 105.03(12) . . ?
C4 N1 Cu1 112.87(12) . . ?
C6 N2 C10 119.30(16) . . ?
C6 N2 Cu1 111.73(12) . . ?
C10 N2 Cu1 128.67(13) . . ?
C10 N3 C11 126.76(18) . . ?
C10 N3 H3 114.5(18) . . ?
C11 N3 H3 118.1(18) . . ?
C17 N4 C21 118.78(16) . . ?
C17 N4 Cu1 112.67(12) . . ?
C21 N4 Cu1 127.62(13) . . ?
C21 N5 C22 126.02(18) . . ?
C21 N5 H5 115.3(15) . . ?
C22 N5 H5 115.5(16) . . ?
C2 C1 H1A 108.3(17) . . ?
C2 C1 H1B 112.4(18) . . ?
H1A C1 H1B 107(2) . . ?
C2 C1 H1C 109.9(16) . . ?
H1A C1 H1C 109(2) . . ?
H1B C1 H1C 110(2) . . ?
C1 C2 S1 112.82(17) . . ?
C1 C2 H2A 111.2(15) . . ?
S1 C2 H2A 103.6(15) . . ?
C1 C2 H2B 113.4(15) . . ?
S1 C2 H2B 109.8(15) . . ?
H2A C2 H2B 105(2) . . ?
C4 C3 S1 112.93(15) . . ?
C4 C3 H3A 110.2(16) . . ?
S1 C3 H3A 109.5(16) . . ?
C4 C3 H3B 110.1(15) . . ?
S1 C3 H3B 107.0(14) . . ?
H3A C3 H3B 107(2) . . ?
N1 C4 C3 112.57(17) . . ?
N1 C4 H4A 107.1(12) . . ?
C3 C4 H4A 109.4(12) . . ?
N1 C4 H4B 110.2(14) . . ?
C3 C4 H4B 109.2(14) . . ?
H4A C4 H4B 108.3(18) . . ?
N1 C5 C6 110.19(16) . . ?
N1 C5 H5A 111.0(15) . . ?
C6 C5 H5A 112.8(15) . . ?
N1 C5 H5B 107.9(13) . . ?
C6 C5 H5B 108.8(13) . . ?
H5A C5 H5B 106(2) . . ?
N2 C6 C7 123.58(19) . . ?
N2 C6 C5 114.05(17) . . ?
C7 C6 C5 122.36(19) . . ?
C6 C7 C8 117.3(2) . . ?
C6 C7 H7 118.9(16) . . ?
C8 C7 H7 123.8(16) . . ?
C9 C8 C7 120.8(2) . . ?
C9 C8 H8 119.0(14) . . ?
C7 C8 H8 120.2(14) . . ?
C8 C9 C10 119.5(2) . . ?
C8 C9 H9 122.8(15) . . ?
C10 C9 H9 117.7(15) . . ?
N3 C10 N2 116.18(17) . . ?
N3 C10 C9 124.26(19) . . ?
N2 C10 C9 119.56(18) . . ?
N3 C11 C12 114.55(17) . . ?
N3 C11 H11A 110.1(14) . . ?
C12 C11 H11A 110.0(14) . . ?
N3 C11 H11B 107.2(14) . . ?
C12 C11 H11B 108.9(14) . . ?
H11A C11 H11B 105.7(19) . . ?
C14 C12 C13 109.9(2) . . ?
C14 C12 C15 109.7(2) . . ?
C13 C12 C15 109.7(2) . . ?
C14 C12 C11 110.69(17) . . ?
C13 C12 C11 109.71(18) . . ?
C15 C12 C11 107.1(2) . . ?
C12 C13 H13A 113.3(15) . . ?
C12 C13 H13B 109.2(18) . . ?
H13A C13 H13B 111(2) . . ?
C12 C13 H13C 112.9(16) . . ?
H13A C13 H13C 100(2) . . ?
H13B C13 H13C 110(2) . . ?
C12 C14 H14A 111.7(17) . . ?
C12 C14 H14B 111.5(15) . . ?
H14A C14 H14B 108(2) . . ?
C12 C14 H14C 109.2(16) . . ?
H14A C14 H14C 107(2) . . ?
H14B C14 H14C 108(2) . . ?
C12 C15 H15A 113.5(17) . . ?
C12 C15 H15B 113.0(19) . . ?
H15A C15 H15B 105(3) . . ?
C12 C15 H15C 107(2) . . ?
H15A C15 H15C 108(3) . . ?
H15B C15 H15C 109(3) . . ?
N1 C16 C17 109.93(16) . . ?
N1 C16 H16A 108.9(13) . . ?
C17 C16 H16A 108.8(13) . . ?
N1 C16 H16B 111.3(15) . . ?
C17 C16 H16B 109.8(14) . . ?
H16A C16 H16B 108(2) . . ?
N4 C17 C18 123.70(19) . . ?
N4 C17 C16 114.18(17) . . ?
C18 C17 C16 122.08(19) . . ?
C17 C18 C19 117.4(2) . . ?
C17 C18 H18 120.6(14) . . ?
C19 C18 H18 122.0(14) . . ?
C20 C19 C18 120.9(2) . . ?
C20 C19 H19 119.5(16) . . ?
C18 C19 H19 119.7(16) . . ?
C19 C20 C21 119.3(2) . . ?
C19 C20 H20 121.9(14) . . ?
C21 C20 H20 118.8(14) . . ?
N5 C21 N4 116.31(17) . . ?
N5 C21 C20 123.79(18) . . ?
N4 C21 C20 119.89(18) . . ?
N5 C22 C23 114.97(16) . . ?
N5 C22 H22A 110.2(13) . . ?
C23 C22 H22A 110.3(13) . . ?
N5 C22 H22B 107.6(12) . . ?
C23 C22 H22B 106.1(13) . . ?
H22A C22 H22B 107.3(18) . . ?
C26 C23 C24 109.97(18) . . ?
C26 C23 C25 109.33(18) . . ?
C24 C23 C25 109.66(19) . . ?
C26 C23 C22 110.52(18) . . ?
C24 C23 C22 110.38(18) . . ?
C25 C23 C22 106.93(17) . . ?
C23 C24 H24A 111.6(16) . . ?
C23 C24 H24B 112.2(16) . . ?
H24A C24 H24B 107(2) . . ?
C23 C24 H24C 108.7(16) . . ?
H24A C24 H24C 111(2) . . ?
H24B C24 H24C 106(2) . . ?
C23 C25 H25A 111.4(17) . . ?
C23 C25 H25B 111.7(16) . . ?
H25A C25 H25B 109(2) . . ?
C23 C25 H25C 110.9(14) . . ?
H25A C25 H25C 108(2) . . ?
H25B C25 H25C 106(2) . . ?
C23 C26 H26A 112.1(14) . . ?
C23 C26 H26B 108.0(14) . . ?
H26A C26 H26B 111.7(19) . . ?
C23 C26 H26C 111.1(14) . . ?
H26A C26 H26C 104(2) . . ?
H26B C26 H26C 109(2) . . ?

loop_
_geom_bond_atom_site_label_1
_geom_bond_atom_site_label_2
_geom_bond_distance
_geom_bond_site_symmetry_2
_geom_bond_publ_flag
Cu1 O1 1.8873(14) . ?
Cu1 N1 2.0489(16) . ?
Cu1 N4 2.0840(15) . ?
Cu1 N2 2.1242(15) . ?
Cu1 S1 2.4644(5) . ?
Cl1 O5 1.4085(18) . ?
Cl1 O3 1.4251(18) . ?
Cl1 O4 1.4261(18) . ?
Cl1 O2 1.4365(18) . ?
S1 C3 1.814(2) . ?
S1 C2 1.818(2) . ?
O1 H1 0.71(3) . ?
N1 C16 1.484(3) . ?
N1 C5 1.487(3) . ?
N1 C4 1.488(3) . ?
N2 C6 1.354(2) . ?
N2 C10 1.359(2) . ?
N3 C10 1.342(3) . ?
N3 C11 1.451(3) . ?
N3 H3 0.82(2) . ?
N4 C17 1.358(3) . ?
N4 C21 1.364(2) . ?
N5 C21 1.343(3) . ?
N5 C22 1.457(3) . ?
N5 H5 0.82(2) . ?
C1 C2 1.518(3) . ?
C1 H1A 0.95(3) . ?
C1 H1B 0.93(3) . ?
C1 H1C 0.98(3) . ?
C2 H2A 0.92(2) . ?
C2 H2B 0.96(3) . ?
C3 C4 1.514(3) . ?
C3 H3A 0.93(3) . ?
C3 H3B 0.98(3) . ?
C4 H4A 1.00(2) . ?
C4 H4B 0.97(2) . ?
C5 C6 1.500(3) . ?
C5 H5A 0.94(3) . ?
C5 H5B 0.95(2) . ?
C6 C7 1.372(3) . ?
C7 C8 1.399(3) . ?
C7 H7 0.87(2) . ?
C8 C9 1.361(3) . ?
C8 H8 0.96(2) . ?
C9 C10 1.425(3) . ?
C9 H9 0.88(2) . ?
C11 C12 1.536(3) . ?
C11 H11A 0.94(2) . ?
C11 H11B 0.98(2) . ?
C12 C14 1.521(3) . ?
C12 C13 1.526(3) . ?
C12 C15 1.527(3) . ?
C13 H13A 0.99(3) . ?
C13 H13B 0.96(3) . ?
C13 H13C 0.99(3) . ?
C14 H14A 1.02(3) . ?
C14 H14B 0.99(3) . ?
C14 H14C 0.95(3) . ?
C15 H15A 0.98(3) . ?
C15 H15B 0.94(3) . ?
C15 H15C 0.94(3) . ?
C16 C17 1.506(3) . ?
C16 H16A 0.99(2) . ?
C16 H16B 0.92(2) . ?
C17 C18 1.369(3) . ?
C18 C19 1.398(3) . ?
C18 H18 0.94(2) . ?
C19 C20 1.362(3) . ?
C19 H19 0.95(3) . ?
C20 C21 1.422(3) . ?
C20 H20 0.92(2) . ?
C22 C23 1.535(3) . ?
C22 H22A 0.95(2) . ?
C22 H22B 0.99(2) . ?
C23 C26 1.523(3) . ?
C23 C24 1.529(3) . ?
C23 C25 1.531(3) . ?
C24 H24A 0.97(3) . ?
C24 H24B 0.93(3) . ?
C24 H24C 0.96(3) . ?
C25 H25A 0.93(3) . ?
C25 H25B 0.96(3) . ?
C25 H25C 0.99(3) . ?
C26 H26A 1.00(2) . ?
C26 H26B 0.96(2) . ?
C26 H26C 0.95(3) . ?

loop_
_geom_hbond_atom_site_label_D
_geom_hbond_atom_site_label_H
_geom_hbond_atom_site_label_A
_geom_hbond_distance_DH
_geom_hbond_distance_HA
_geom_hbond_distance_DA
_geom_hbond_angle_DHA
_geom_hbond_site_symmetry_A
N3 H3 O1 0.82(2) 1.94(3) 2.743(2) 166(2) .
N5 H5 O1 0.82(2) 1.90(2) 2.695(2) 166(2) .
O1 H1 O2 0.71(3) 2.34(3) 3.010(3) 157(3) .

loop_
_geom_torsion_atom_site_label_1
_geom_torsion_atom_site_label_2
_geom_torsion_atom_site_label_3
_geom_torsion_atom_site_label_4
_geom_torsion
_geom_torsion_site_symmetry_1
_geom_torsion_site_symmetry_2
_geom_torsion_site_symmetry_3
_geom_torsion_site_symmetry_4
_geom_torsion_publ_flag
O1 Cu1 S1 C3 178.76(9) . . . . ?
N1 Cu1 S1 C3 -3.42(9) . . . . ?
N4 Cu1 S1 C3 73.89(9) . . . . ?
N2 Cu1 S1 C3 -82.26(9) . . . . ?
O1 Cu1 S1 C2 -78.23(9) . . . . ?
N1 Cu1 S1 C2 99.59(9) . . . . ?
N4 Cu1 S1 C2 176.89(9) . . . . ?
N2 Cu1 S1 C2 20.75(9) . . . . ?
O1 Cu1 N1 C16 -129.3(13) . . . . ?
N4 Cu1 N1 C16 -25.11(13) . . . . ?
N2 Cu1 N1 C16 -150.31(14) . . . . ?
S1 Cu1 N1 C16 100.84(13) . . . . ?
O1 Cu1 N1 C5 -11.5(13) . . . . ?
N4 Cu1 N1 C5 92.63(12) . . . . ?
N2 Cu1 N1 C5 -32.57(12) . . . . ?
S1 Cu1 N1 C5 -141.41(12) . . . . ?
O1 Cu1 N1 C4 108.1(13) . . . . ?
N4 Cu1 N1 C4 -147.70(14) . . . . ?
N2 Cu1 N1 C4 87.10(13) . . . . ?
S1 Cu1 N1 C4 -21.74(13) . . . . ?
O1 Cu1 N2 C6 -164.22(13) . . . . ?
N1 Cu1 N2 C6 14.76(13) . . . . ?
N4 Cu1 N2 C6 -59.18(15) . . . . ?
S1 Cu1 N2 C6 97.58(13) . . . . ?
O1 Cu1 N2 C10 22.24(17) . . . . ?
N1 Cu1 N2 C10 -158.78(17) . . . . ?
N4 Cu1 N2 C10 127.28(16) . . . . ?
S1 Cu1 N2 C10 -75.96(16) . . . . ?
O1 Cu1 N4 C17 -176.96(13) . . . . ?
N1 Cu1 N4 C17 5.81(13) . . . . ?
N2 Cu1 N4 C17 79.10(14) . . . . ?
S1 Cu1 N4 C17 -73.69(14) . . . . ?
O1 Cu1 N4 C21 14.42(16) . . . . ?
N1 Cu1 N4 C21 -162.81(16) . . . . ?
N2 Cu1 N4 C21 -89.52(16) . . . . ?
S1 Cu1 N4 C21 117.69(14) . . . . ?
C3 S1 C2 C1 -76.3(2) . . . . ?
Cu1 S1 C2 C1 -173.67(18) . . . . ?
C2 S1 C3 C4 -73.54(17) . . . . ?
Cu1 S1 C3 C4 28.17(16) . . . . ?
C16 N1 C4 C3 -73.4(2) . . . . ?
C5 N1 C4 C3 163.93(17) . . . . ?
Cu1 N1 C4 C3 47.1(2) . . . . ?
S1 C3 C4 N1 -51.1(2) . . . . ?
C16 N1 C5 C6 161.71(16) . . . . ?
C4 N1 C5 C6 -75.4(2) . . . . ?
Cu1 N1 C5 C6 46.26(18) . . . . ?
C10 N2 C6 C7 0.5(3) . . . . ?
Cu1 N2 C6 C7 -173.71(17) . . . . ?
C10 N2 C6 C5 -177.99(17) . . . . ?
Cu1 N2 C6 C5 7.8(2) . . . . ?
N1 C5 C6 N2 -36.7(2) . . . . ?
N1 C5 C6 C7 144.79(19) . . . . ?
N2 C6 C7 C8 0.9(3) . . . . ?
C5 C6 C7 C8 179.2(2) . . . . ?
C6 C7 C8 C9 -1.2(3) . . . . ?
C7 C8 C9 C10 0.2(3) . . . . ?
C11 N3 C10 N2 -178.25(18) . . . . ?
C11 N3 C10 C9 2.6(3) . . . . ?
C6 N2 C10 N3 179.27(18) . . . . ?
Cu1 N2 C10 N3 -7.6(3) . . . . ?
C6 N2 C10 C9 -1.5(3) . . . . ?
Cu1 N2 C10 C9 171.61(14) . . . . ?
C8 C9 C10 N3 -179.7(2) . . . . ?
C8 C9 C10 N2 1.1(3) . . . . ?
C10 N3 C11 C12 98.8(2) . . . . ?
N3 C11 C12 C14 -62.3(2) . . . . ?
N3 C11 C12 C13 59.2(2) . . . . ?
N3 C11 C12 C15 178.17(19) . . . . ?
C5 N1 C16 C17 -74.3(2) . . . . ?
C4 N1 C16 C17 163.50(17) . . . . ?
Cu1 N1 C16 C17 39.76(19) . . . . ?
C21 N4 C17 C18 2.9(3) . . . . ?
Cu1 N4 C17 C18 -166.80(17) . . . . ?
C21 N4 C17 C16 -174.77(17) . . . . ?
Cu1 N4 C17 C16 15.5(2) . . . . ?
N1 C16 C17 N4 -37.4(2) . . . . ?
N1 C16 C17 C18 144.8(2) . . . . ?
N4 C17 C18 C19 -0.7(3) . . . . ?
C16 C17 C18 C19 176.8(2) . . . . ?
C17 C18 C19 C20 -1.1(3) . . . . ?
C18 C19 C20 C21 0.6(3) . . . . ?
C22 N5 C21 N4 166.17(17) . . . . ?
C22 N5 C21 C20 -14.8(3) . . . . ?
C17 N4 C21 N5 175.76(17) . . . . ?
Cu1 N4 C21 N5 -16.2(2) . . . . ?
C17 N4 C21 C20 -3.3(3) . . . . ?
Cu1 N4 C21 C20 164.70(14) . . . . ?
C19 C20 C21 N5 -177.4(2) . . . . ?
C19 C20 C21 N4 1.6(3) . . . . ?
C21 N5 C22 C23 109.2(2) . . . . ?
N5 C22 C23 C26 -66.6(2) . . . . ?
N5 C22 C23 C24 55.3(2) . . . . ?
N5 C22 C23 C25 174.50(19) . . . . ?
